data_4082006
loop_
_publ_author_name
'Alzamly, Ahmed'
'Gambarotta, Sandro'
'Korobkov, Ilia'

_publ_section_title
;
 Polymer-Free Ethylene Oligomerization Using a Pyridine-Based Pincer
 PNP-Type of Ligand
;
_journal_issue 23
_journal_name_full Organometallics
_journal_page_first 7204
_journal_paper_doi 10.1021/om4008828
_journal_volume 32
_journal_year 2013
_chemical_formula_sum 'C33 H33 Al3 Cl2 Cr N P'
_chemical_formula_weight 678.41
_chemical_name_systematic
; 
 ? 
;
_space_group_IT_number 4
_symmetry_cell_setting monoclinic
_symmetry_space_group_name_Hall 'P 2yb'
_symmetry_space_group_name_H-M 'P 1 21 1'
_atom_sites_solution_hydrogens geom
_atom_sites_solution_primary direct
_atom_sites_solution_secondary difmap
_audit_creation_method SHELXL-97
_cell_angle_alpha 90.00
_cell_angle_beta 114.6190(10)
_cell_angle_gamma 90.00
_cell_formula_units_Z 2
_cell_length_a 11.3819(3)
_cell_length_b 14.0201(4)
_cell_length_c 11.7219(3)
_cell_measurement_reflns_used 4440
_cell_measurement_temperature 200(2)
_cell_measurement_theta_max 28.78
_cell_measurement_theta_min 2.40
_cell_volume 1700.49(8)
_computing_cell_refinement 'APEX II, Bruker (2009)'
_computing_data_collection 'APEX II, Bruker (2009)'
_computing_data_reduction 'XPREP, Bruker (2009)'
_computing_molecular_graphics 'SHELXTL, Bruker (2004)'
_computing_publication_material 'SHELXTL, Bruker (2004)'
_computing_structure_refinement 'SHELXL-97 (Sheldrick, 2008)'
_computing_structure_solution 'SHELXS-97 (Sheldrick, 2008)'
_diffrn_ambient_temperature 200(2)
_diffrn_measured_fraction_theta_full 0.984
_diffrn_measured_fraction_theta_max 0.984
_diffrn_measurement_device_type 'Bruker APEX-II CCD'
_diffrn_measurement_method '\f and \w scans'
_diffrn_radiation_monochromator graphite
_diffrn_radiation_source 'fine-focus sealed tube'
_diffrn_radiation_type MoK\a
_diffrn_radiation_wavelength 0.71073
_diffrn_reflns_av_R_equivalents 0.0000
_diffrn_reflns_av_sigmaI/netI 0.0334
_diffrn_reflns_limit_h_max 14
_diffrn_reflns_limit_h_min -16
_diffrn_reflns_limit_k_max 20
_diffrn_reflns_limit_k_min 0
_diffrn_reflns_limit_l_max 16
_diffrn_reflns_limit_l_min 0
_diffrn_reflns_number 7636
_diffrn_reflns_theta_full 30.55
_diffrn_reflns_theta_max 30.55
_diffrn_reflns_theta_min 1.91
_exptl_absorpt_coefficient_mu 0.641
_exptl_absorpt_correction_T_max 0.9505
_exptl_absorpt_correction_T_min 0.9043
_exptl_absorpt_correction_type multi-scan
_exptl_absorpt_process_details 'SADABS, Bruker (2003)'
_exptl_crystal_colour blue
_exptl_crystal_density_diffrn 1.325
_exptl_crystal_density_meas ?
_exptl_crystal_density_method 'not measured'
_exptl_crystal_description plate
_exptl_crystal_F_000 700
_exptl_crystal_size_max 0.16
_exptl_crystal_size_mid 0.13
_exptl_crystal_size_min 0.08
_refine_diff_density_max 0.389
_refine_diff_density_min -0.835
_refine_diff_density_rms 0.073
_refine_ls_abs_structure_details 'Flack H D (1983), Acta Cryst. A39, 876-881'
_refine_ls_abs_structure_Flack 0.09(2)
_refine_ls_extinction_method none
_refine_ls_goodness_of_fit_ref 1.065
_refine_ls_hydrogen_treatment constr
_refine_ls_matrix_type full
_refine_ls_number_parameters 371
_refine_ls_number_reflns 5307
_refine_ls_number_restraints 1
_refine_ls_restrained_S_all 1.065
_refine_ls_R_factor_all 0.0489
_refine_ls_R_factor_gt 0.0384
_refine_ls_shift/su_max 0.001
_refine_ls_shift/su_mean 0.000
_refine_ls_structure_factor_coef Fsqd
_refine_ls_weighting_details 'calc w=1/[\s^2^(Fo^2^)+(0.0661P)^2^+0.0807P] where P=(Fo^2^+2Fc^2^)/3'
_refine_ls_weighting_scheme calc
_refine_ls_wR_factor_gt 0.0965
_refine_ls_wR_factor_ref 0.1032
_reflns_number_gt 4706
_reflns_number_total 5307
_reflns_threshold_expression >2sigma(I)
_cod_data_source_file om4008828_si_002.cif
_cod_data_source_block sg260_5
_cod_depositor_comments
;
The following automatic conversions were performed:

'_symmetry_cell_setting' value 'Monoclinic' changed to 'monoclinic'
according to /home/saulius/struct/CIF-dictionaries/cif_core.dic
dictionary named 'cif_core.dic' version 2.4.2 from 2011-04-26.

Automatic conversion script
Id: cif_fix_values 1891 2012-01-12 08:04:46Z andrius 

The following automatic conversions were performed:

'_exptl_crystal_density_meas' value 'n/a' was changed to '?' - the
value is perceived as not measured.

Automatic conversion script
Id: cif_fix_values 3008 2015-01-20 13:52:24Z robertas 
;
_cod_original_sg_symbol_H-M P2(1)
_cod_database_code 4082006

loop_
_symmetry_equiv_pos_as_xyz
'x, y, z'
'-x, y+1/2, -z'

loop_
_atom_site_label
_atom_site_type_symbol
_atom_site_fract_x
_atom_site_fract_y
_atom_site_fract_z
_atom_site_U_iso_or_equiv
_atom_site_adp_type
_atom_site_occupancy
_atom_site_symmetry_multiplicity
_atom_site_calc_flag
_atom_site_refinement_flags
Cr1 Cr 0.33715(5) 0.37436(4) 0.59323(5) 0.02366(11) Uani 1 1 d .
Al1 Al -0.02040(11) 0.36860(10) 0.25767(12) 0.0373(3) Uani 1 1 d .
Cl1 Cl 0.43360(10) 0.52067(7) 0.66372(9) 0.0364(2) Uani 1 1 d .
Cl2 Cl 0.13102(9) 0.44783(7) 0.42487(11) 0.0425(2) Uani 1 1 d .
Cl3 Cl 0.08382(18) 0.28966(14) 0.17709(19) 0.0809(5) Uani 1 1 d .
N1 N 0.2744(3) 0.2308(2) 0.5481(3) 0.0258(6) Uani 1 1 d .
P1 P 0.27408(8) 0.33920(7) 0.76502(9) 0.02673(18) Uani 1 1 d .
P2 P 0.48028(8) 0.32653(6) 0.49745(9) 0.02652(18) Uani 1 1 d .
C1 C 0.1952(3) 0.1912(3) 0.5973(4) 0.0295(7) Uani 1 1 d .
C2 C 0.1576(4) 0.0964(3) 0.5744(4) 0.0389(9) Uani 1 1 d .
H2A H 0.1023 0.0700 0.6085 0.047 Uiso 1 1 calc R
C3 C 0.1995(4) 0.0410(3) 0.5034(5) 0.0449(10) Uani 1 1 d .
H3A H 0.1744 -0.0240 0.4887 0.054 Uiso 1 1 calc R
C4 C 0.2797(4) 0.0804(3) 0.4522(4) 0.0385(9) Uani 1 1 d .
H4A H 0.3094 0.0430 0.4019 0.046 Uiso 1 1 calc R
C5 C 0.3149(3) 0.1758(3) 0.4769(4) 0.0284(7) Uani 1 1 d .
C6 C 0.1481(3) 0.2531(3) 0.6733(4) 0.0332(8) Uani 1 1 d .
H6A H 0.1254 0.2130 0.7307 0.040 Uiso 1 1 calc R
H6B H 0.0694 0.2877 0.6170 0.040 Uiso 1 1 calc R
C7 C 0.3901(4) 0.2702(3) 0.8921(4) 0.0308(7) Uani 1 1 d .
C8 C 0.3543(4) 0.2081(3) 0.9649(4) 0.0387(9) Uani 1 1 d .
H8A H 0.2658 0.2016 0.9492 0.046 Uiso 1 1 calc R
C9 C 0.4478(5) 0.1556(3) 1.0603(4) 0.0462(11) Uani 1 1 d .
H9A H 0.4231 0.1134 1.1099 0.055 Uiso 1 1 calc R
C10 C 0.5751(5) 0.1647(4) 1.0830(5) 0.0515(12) Uani 1 1 d .
H10A H 0.6388 0.1291 1.1488 0.062 Uiso 1 1 calc R
C11 C 0.6119(4) 0.2257(4) 1.0103(5) 0.0495(11) Uani 1 1 d .
H11A H 0.7004 0.2308 1.0255 0.059 Uiso 1 1 calc R
C12 C 0.5205(4) 0.2787(3) 0.9165(4) 0.0376(8) Uani 1 1 d .
H12A H 0.5463 0.3213 0.8681 0.045 Uiso 1 1 calc R
C13 C 0.1968(3) 0.4218(3) 0.8312(4) 0.0311(7) Uani 1 1 d .
C14 C 0.1187(5) 0.4917(4) 0.7537(5) 0.0453(10) Uani 1 1 d .
H14A H 0.1065 0.4947 0.6685 0.054 Uiso 1 1 calc R
C15 C 0.0581(5) 0.5573(4) 0.7988(5) 0.0505(11) Uani 1 1 d .
H15A H 0.0039 0.6047 0.7443 0.061 Uiso 1 1 calc R
C16 C 0.0759(5) 0.5543(4) 0.9232(5) 0.0464(10) Uani 1 1 d .
H16A H 0.0336 0.5993 0.9537 0.056 Uiso 1 1 calc R
C17 C 0.1541(5) 0.4868(4) 1.0013(5) 0.0508(11) Uani 1 1 d .
H17A H 0.1672 0.4855 1.0868 0.061 Uiso 1 1 calc R
C18 C 0.2155(5) 0.4193(4) 0.9568(4) 0.0449(10) Uani 1 1 d .
H18A H 0.2695 0.3720 1.0117 0.054 Uiso 1 1 calc R
C19 C 0.3956(4) 0.2187(3) 0.4159(4) 0.0339(8) Uani 1 1 d .
H19A H 0.3392 0.2347 0.3276 0.041 Uiso 1 1 calc R
H19B H 0.4597 0.1711 0.4157 0.041 Uiso 1 1 calc R
C20 C 0.6415(3) 0.2923(3) 0.6089(4) 0.0294(7) Uani 1 1 d .
C21 C 0.7022(4) 0.3495(3) 0.7142(4) 0.0378(9) Uani 1 1 d .
H21A H 0.6590 0.4045 0.7248 0.045 Uiso 1 1 calc R
C22 C 0.8233(4) 0.3280(4) 0.8030(5) 0.0474(10) Uani 1 1 d .
H22A H 0.8637 0.3688 0.8733 0.057 Uiso 1 1 calc R
C23 C 0.8865(4) 0.2479(4) 0.7910(5) 0.0538(13) Uani 1 1 d .
H23A H 0.9692 0.2324 0.8544 0.065 Uiso 1 1 calc R
C24 C 0.8298(5) 0.1894(4) 0.6864(5) 0.0517(12) Uani 1 1 d .
H24A H 0.8741 0.1344 0.6777 0.062 Uiso 1 1 calc R
C25 C 0.7078(4) 0.2118(3) 0.5945(5) 0.0404(9) Uani 1 1 d .
H25A H 0.6694 0.1727 0.5221 0.049 Uiso 1 1 calc R
C26 C 0.4995(3) 0.3970(3) 0.3758(4) 0.0321(8) Uani 1 1 d .
C27 C 0.5707(4) 0.3628(4) 0.3127(4) 0.0421(9) Uani 1 1 d .
H27A H 0.6103 0.3017 0.3317 0.051 Uiso 1 1 calc R
C28 C 0.5828(5) 0.4203(5) 0.2208(5) 0.0521(12) Uani 1 1 d .
H28A H 0.6311 0.3979 0.1768 0.062 Uiso 1 1 calc R
C29 C 0.5262(5) 0.5081(4) 0.1933(5) 0.0519(12) Uani 1 1 d .
H29A H 0.5369 0.5471 0.1320 0.062 Uiso 1 1 calc R
C30 C 0.4528(5) 0.5407(4) 0.2552(5) 0.0482(11) Uani 1 1 d .
H30A H 0.4112 0.6010 0.2344 0.058 Uiso 1 1 calc R
C31 C 0.4406(4) 0.4849(3) 0.3472(4) 0.0382(9) Uani 1 1 d .
H31A H 0.3916 0.5073 0.3905 0.046 Uiso 1 1 calc R
C32 C -0.1066(4) 0.2888(3) 0.3388(4) 0.0373(9) Uani 1 1 d .
H32A H -0.1747 0.2508 0.2750 0.056 Uiso 1 1 calc R
H32B H -0.1448 0.3298 0.3821 0.056 Uiso 1 1 calc R
H32C H -0.0431 0.2461 0.3997 0.056 Uiso 1 1 calc R
C33 C -0.1218(4) 0.4728(4) 0.1438(4) 0.0431(10) Uani 1 1 d .
H33A H -0.1899 0.4451 0.0685 0.065 Uiso 1 1 calc R
H33B H -0.0644 0.5118 0.1197 0.065 Uiso 1 1 calc R
H33C H -0.1611 0.5127 0.1872 0.065 Uiso 1 1 calc R

loop_
_atom_site_aniso_label
_atom_site_aniso_U_11
_atom_site_aniso_U_22
_atom_site_aniso_U_33
_atom_site_aniso_U_23
_atom_site_aniso_U_13
_atom_site_aniso_U_12
Cr1 0.0277(2) 0.0211(2) 0.0242(3) -0.0016(2) 0.0128(2) -0.0026(2)
Al1 0.0354(5) 0.0383(6) 0.0324(6) 0.0006(6) 0.0085(4) 0.0010(5)
Cl1 0.0487(5) 0.0268(4) 0.0351(5) -0.0086(4) 0.0188(4) -0.0106(4)
Cl2 0.0366(4) 0.0314(5) 0.0447(6) -0.0002(4) 0.0023(4) 0.0025(4)
Cl3 0.0889(11) 0.0718(10) 0.0913(13) -0.0001(9) 0.0468(10) 0.0049(9)
N1 0.0231(12) 0.0235(13) 0.0282(15) 0.0022(12) 0.0080(11) -0.0023(10)
P1 0.0272(4) 0.0298(4) 0.0236(4) 0.0041(3) 0.0110(3) -0.0002(3)
P2 0.0271(4) 0.0254(4) 0.0292(4) -0.0035(4) 0.0138(3) -0.0024(3)
C1 0.0240(14) 0.0299(17) 0.0282(18) 0.0069(14) 0.0045(13) -0.0030(12)
C2 0.0379(19) 0.033(2) 0.039(2) 0.0060(17) 0.0094(17) -0.0085(15)
C3 0.046(2) 0.0279(19) 0.050(3) -0.0025(18) 0.0101(19) -0.0080(16)
C4 0.040(2) 0.0230(16) 0.046(2) -0.0045(17) 0.0114(17) 0.0002(15)
C5 0.0239(14) 0.0226(15) 0.0320(18) -0.0033(14) 0.0050(13) -0.0019(11)
C6 0.0256(15) 0.043(2) 0.0307(19) 0.0064(16) 0.0114(14) -0.0026(14)
C7 0.0337(16) 0.0336(18) 0.0234(17) -0.0007(15) 0.0101(13) 0.0006(14)
C8 0.042(2) 0.040(2) 0.035(2) 0.0111(17) 0.0176(17) 0.0030(17)
C9 0.067(3) 0.038(2) 0.027(2) 0.0107(18) 0.014(2) 0.008(2)
C10 0.059(3) 0.042(2) 0.032(2) 0.0021(19) -0.002(2) 0.014(2)
C11 0.037(2) 0.056(3) 0.044(3) -0.002(2) 0.0054(18) 0.006(2)
C12 0.0342(17) 0.046(2) 0.0290(19) -0.0003(18) 0.0099(15) 0.0010(17)
C13 0.0280(15) 0.0328(18) 0.0317(19) 0.0036(15) 0.0117(14) 0.0000(14)
C14 0.057(3) 0.045(2) 0.034(2) 0.005(2) 0.019(2) 0.013(2)
C15 0.052(3) 0.047(3) 0.049(3) 0.007(2) 0.017(2) 0.017(2)
C16 0.052(2) 0.044(2) 0.050(3) -0.003(2) 0.027(2) 0.0077(19)
C17 0.066(3) 0.053(3) 0.042(3) 0.004(2) 0.031(2) 0.011(2)
C18 0.054(2) 0.052(3) 0.030(2) 0.007(2) 0.0183(18) 0.013(2)
C19 0.0323(17) 0.0326(18) 0.041(2) -0.0105(17) 0.0193(16) -0.0056(14)
C20 0.0294(15) 0.0273(16) 0.0358(19) 0.0008(14) 0.0179(14) -0.0018(13)
C21 0.0363(17) 0.040(2) 0.037(2) -0.0051(16) 0.0146(15) -0.0022(15)
C22 0.0386(19) 0.057(3) 0.043(2) -0.013(2) 0.0141(18) -0.007(2)
C23 0.0309(19) 0.072(4) 0.049(3) 0.003(3) 0.0077(18) 0.009(2)
C24 0.041(2) 0.047(3) 0.062(3) -0.005(2) 0.017(2) 0.0113(19)
C25 0.0357(19) 0.036(2) 0.049(3) -0.0091(19) 0.0177(18) 0.0017(16)
C26 0.0319(16) 0.036(2) 0.0323(18) -0.0027(15) 0.0169(14) -0.0047(13)
C27 0.048(2) 0.045(2) 0.040(2) 0.0002(19) 0.0255(18) 0.0025(19)
C28 0.053(2) 0.074(3) 0.042(3) 0.005(2) 0.032(2) 0.003(2)
C29 0.054(3) 0.064(3) 0.042(3) 0.017(2) 0.024(2) -0.004(2)
C30 0.057(3) 0.046(3) 0.043(3) 0.012(2) 0.022(2) 0.005(2)
C31 0.042(2) 0.039(2) 0.037(2) 0.0025(18) 0.0191(17) 0.0027(16)
C32 0.0274(16) 0.046(2) 0.034(2) 0.0016(18) 0.0080(14) -0.0068(15)
C33 0.042(2) 0.053(3) 0.032(2) 0.0089(19) 0.0130(17) 0.0151(19)

loop_
_atom_type_symbol
_atom_type_description
_atom_type_scat_dispersion_real
_atom_type_scat_dispersion_imag
_atom_type_scat_source
C C 0.0033 0.0016 'International Tables Vol C Tables 4.2.6.8 and 6.1.1.4'
H H 0.0000 0.0000 'International Tables Vol C Tables 4.2.6.8 and 6.1.1.4'
N N 0.0061 0.0033 'International Tables Vol C Tables 4.2.6.8 and 6.1.1.4'
P P 0.1023 0.0942 'International Tables Vol C Tables 4.2.6.8 and 6.1.1.4'
Cl Cl 0.1484 0.1585 'International Tables Vol C Tables 4.2.6.8 and 6.1.1.4'
Al Al 0.0645 0.0514 'International Tables Vol C Tables 4.2.6.8 and 6.1.1.4'
Cr Cr 0.3209 0.6236 'International Tables Vol C Tables 4.2.6.8 and 6.1.1.4'

loop_
_geom_angle_atom_site_label_1
_geom_angle_atom_site_label_2
_geom_angle_atom_site_label_3
_geom_angle
N1 Cr1 Cl1 171.48(8)
N1 Cr1 P2 81.03(8)
Cl1 Cr1 P2 95.76(4)
N1 Cr1 P1 80.29(9)
Cl1 Cr1 P1 98.20(4)
P2 Cr1 P1 143.78(4)
N1 Cr1 Cl2 94.80(8)
Cl1 Cr1 Cl2 93.70(4)
P2 Cr1 Cl2 109.25(4)
P1 Cr1 Cl2 103.01(4)
C32 Al1 C33 118.24(19)
C32 Al1 Cl3 113.77(17)
C33 Al1 Cl3 111.19(16)
C32 Al1 Cl2 102.16(14)
C33 Al1 Cl2 103.76(17)
Cl3 Al1 Cl2 105.95(8)
Al1 Cl2 Cr1 125.76(6)
C5 N1 C1 118.8(3)
C5 N1 Cr1 121.9(2)
C1 N1 Cr1 119.3(2)
C7 P1 C13 107.93(18)
C7 P1 C6 104.75(18)
C13 P1 C6 105.69(18)
C7 P1 Cr1 114.92(13)
C13 P1 Cr1 125.66(13)
C6 P1 Cr1 94.34(13)
C20 P2 C19 108.11(19)
C20 P2 C26 106.93(17)
C19 P2 C26 104.36(19)
C20 P2 Cr1 114.31(13)
C19 P2 Cr1 99.24(12)
C26 P2 Cr1 122.34(13)
N1 C1 C2 120.6(4)
N1 C1 C6 118.5(3)
C2 C1 C6 120.9(4)
C3 C2 C1 120.4(4)
C2 C3 C4 119.7(4)
C3 C4 C5 118.2(4)
N1 C5 C4 122.4(4)
N1 C5 C19 119.9(3)
C4 C5 C19 117.7(4)
C1 C6 P1 110.1(2)
C8 C7 C12 119.1(4)
C8 C7 P1 122.7(3)
C12 C7 P1 118.3(3)
C9 C8 C7 120.1(4)
C10 C9 C8 120.1(5)
C9 C10 C11 120.3(4)
C12 C11 C10 120.2(4)
C11 C12 C7 120.2(4)
C14 C13 C18 119.0(4)
C14 C13 P1 117.8(3)
C18 C13 P1 123.1(3)
C15 C14 C13 120.6(4)
C16 C15 C14 120.4(4)
C17 C16 C15 119.8(4)
C16 C17 C18 120.6(4)
C17 C18 C13 119.6(4)
C5 C19 P2 112.0(3)
C21 C20 C25 118.4(4)
C21 C20 P2 117.7(3)
C25 C20 P2 123.8(3)
C22 C21 C20 121.2(4)
C21 C22 C23 120.4(5)
C22 C23 C24 120.2(4)
C25 C24 C23 119.8(4)
C24 C25 C20 120.0(4)
C31 C26 C27 120.8(4)
C31 C26 P2 118.1(3)
C27 C26 P2 121.0(3)
C26 C27 C28 118.5(5)
C29 C28 C27 120.9(4)
C28 C29 C30 120.0(4)
C31 C30 C29 119.8(5)
C26 C31 C30 119.9(4)

loop_
_geom_bond_atom_site_label_1
_geom_bond_atom_site_label_2
_geom_bond_distance
Cr1 N1 2.128(3)
Cr1 Cl1 2.3107(10)
Cr1 P2 2.4265(10)
Cr1 P1 2.4532(10)
Cr1 Cl2 2.5695(11)
Al1 C32 1.974(4)
Al1 C33 1.991(5)
Al1 Cl3 2.111(2)
Al1 Cl2 2.2872(16)
N1 C5 1.350(5)
N1 C1 1.374(5)
P1 C7 1.806(4)
P1 C13 1.813(4)
P1 C6 1.840(4)
P2 C20 1.818(4)
P2 C19 1.833(4)
P2 C26 1.822(4)
C1 C2 1.387(6)
C1 C6 1.494(6)
C2 C3 1.363(7)
C3 C4 1.397(7)
C4 C5 1.391(5)
C5 C19 1.505(5)
C7 C8 1.394(6)
C7 C12 1.395(5)
C8 C9 1.391(6)
C9 C10 1.366(8)
C10 C11 1.390(8)
C11 C12 1.375(6)
C13 C14 1.380(6)
C13 C18 1.398(6)
C14 C15 1.379(7)
C15 C16 1.387(7)
C16 C17 1.359(7)
C17 C18 1.400(7)
C20 C21 1.391(6)
C20 C25 1.407(5)
C21 C22 1.371(6)
C22 C23 1.371(8)
C23 C24 1.391(8)
C24 C25 1.393(7)
C26 C31 1.375(6)
C26 C27 1.390(5)
C27 C28 1.397(7)
C28 C29 1.365(8)
C29 C30 1.392(7)
C30 C31 1.386(6)

loop_
_geom_torsion_atom_site_label_1
_geom_torsion_atom_site_label_2
_geom_torsion_atom_site_label_3
_geom_torsion_atom_site_label_4
_geom_torsion
C32 Al1 Cl2 Cr1 72.21(16)
C33 Al1 Cl2 Cr1 -164.35(15)
Cl3 Al1 Cl2 Cr1 -47.16(11)
N1 Cr1 Cl2 Al1 -16.18(11)
Cl1 Cr1 Cl2 Al1 163.39(7)
P2 Cr1 Cl2 Al1 65.97(8)
P1 Cr1 Cl2 Al1 -97.30(8)
Cl1 Cr1 N1 C5 -77.1(7)
P2 Cr1 N1 C5 -8.7(3)
P1 Cr1 N1 C5 -157.5(3)
Cl2 Cr1 N1 C5 100.1(3)
Cl1 Cr1 N1 C1 99.9(6)
P2 Cr1 N1 C1 168.2(3)
P1 Cr1 N1 C1 19.4(2)
Cl2 Cr1 N1 C1 -83.0(3)
N1 Cr1 P1 C7 78.63(16)
Cl1 Cr1 P1 C7 -92.88(15)
P2 Cr1 P1 C7 18.73(17)
Cl2 Cr1 P1 C7 171.36(14)
N1 Cr1 P1 C13 -142.69(17)
Cl1 Cr1 P1 C13 45.79(15)
P2 Cr1 P1 C13 157.41(15)
Cl2 Cr1 P1 C13 -49.96(15)
N1 Cr1 P1 C6 -29.84(15)
Cl1 Cr1 P1 C6 158.65(13)
P2 Cr1 P1 C6 -89.74(14)
Cl2 Cr1 P1 C6 62.89(13)
N1 Cr1 P2 C20 -98.10(16)
Cl1 Cr1 P2 C20 73.95(14)
P1 Cr1 P2 C20 -38.41(16)
Cl2 Cr1 P2 C20 169.91(14)
N1 Cr1 P2 C19 16.67(17)
Cl1 Cr1 P2 C19 -171.28(15)
P1 Cr1 P2 C19 76.36(16)
Cl2 Cr1 P2 C19 -75.32(15)
N1 Cr1 P2 C26 130.27(17)
Cl1 Cr1 P2 C26 -57.68(15)
P1 Cr1 P2 C26 -170.03(15)
Cl2 Cr1 P2 C26 38.29(15)
C5 N1 C1 C2 0.1(5)
Cr1 N1 C1 C2 -176.9(3)
C5 N1 C1 C6 -178.5(3)
Cr1 N1 C1 C6 4.5(4)
N1 C1 C2 C3 0.4(6)
C6 C1 C2 C3 179.0(4)
C1 C2 C3 C4 -0.7(7)
C2 C3 C4 C5 0.5(6)
C1 N1 C5 C4 -0.3(5)
Cr1 N1 C5 C4 176.6(3)
C1 N1 C5 C19 176.6(3)
Cr1 N1 C5 C19 -6.5(4)
C3 C4 C5 N1 0.0(6)
C3 C4 C5 C19 -176.9(4)
N1 C1 C6 P1 -35.5(4)
C2 C1 C6 P1 145.9(3)
C7 P1 C6 C1 -75.5(3)
C13 P1 C6 C1 170.6(3)
Cr1 P1 C6 C1 41.7(3)
C13 P1 C7 C8 64.4(4)
C6 P1 C7 C8 -47.9(4)
Cr1 P1 C7 C8 -150.0(3)
C13 P1 C7 C12 -116.7(3)
C6 P1 C7 C12 131.0(3)
Cr1 P1 C7 C12 29.0(4)
C12 C7 C8 C9 0.1(7)
P1 C7 C8 C9 179.0(4)
C7 C8 C9 C10 -0.1(7)
C8 C9 C10 C11 -0.5(8)
C9 C10 C11 C12 1.2(8)
C10 C11 C12 C7 -1.2(7)
C8 C7 C12 C11 0.6(6)
P1 C7 C12 C11 -178.4(4)
C7 P1 C13 C14 170.3(3)
C6 P1 C13 C14 -78.0(4)
Cr1 P1 C13 C14 29.3(4)
C7 P1 C13 C18 -8.0(4)
C6 P1 C13 C18 103.6(4)
Cr1 P1 C13 C18 -149.0(3)
C18 C13 C14 C15 -1.0(7)
P1 C13 C14 C15 -179.4(4)
C13 C14 C15 C16 0.6(8)
C14 C15 C16 C17 0.4(8)
C15 C16 C17 C18 -0.9(8)
C16 C17 C18 C13 0.5(8)
C14 C13 C18 C17 0.5(7)
P1 C13 C18 C17 178.8(4)
N1 C5 C19 P2 23.2(5)
C4 C5 C19 P2 -159.8(3)
C20 P2 C19 C5 94.5(3)
C26 P2 C19 C5 -151.9(3)
Cr1 P2 C19 C5 -24.9(3)
C19 P2 C20 C21 -153.5(3)
C26 P2 C20 C21 94.7(3)
Cr1 P2 C20 C21 -44.0(3)
C19 P2 C20 C25 26.6(4)
C26 P2 C20 C25 -85.2(4)
Cr1 P2 C20 C25 136.1(3)
C25 C20 C21 C22 -0.6(6)
P2 C20 C21 C22 179.5(4)
C20 C21 C22 C23 -1.3(7)
C21 C22 C23 C24 2.1(8)
C22 C23 C24 C25 -0.8(9)
C23 C24 C25 C20 -1.2(8)
C21 C20 C25 C24 1.9(7)
P2 C20 C25 C24 -178.2(4)
C20 P2 C26 C31 -127.9(3)
C19 P2 C26 C31 117.7(3)
Cr1 P2 C26 C31 6.7(4)
C20 P2 C26 C27 52.7(4)
C19 P2 C26 C27 -61.7(4)
Cr1 P2 C26 C27 -172.7(3)
C31 C26 C27 C28 0.9(7)
P2 C26 C27 C28 -179.6(4)
C26 C27 C28 C29 0.1(8)
C27 C28 C29 C30 -1.5(8)
C28 C29 C30 C31 1.9(8)
C27 C26 C31 C30 -0.5(6)
P2 C26 C31 C30 -180.0(4)
C29 C30 C31 C26 -0.9(7)
